data_2015121
loop_
_publ_author_name
'Senkovska, Irena'
'Thewalt, Ulf'

_publ_section_title
;
 Triaquabenzoatocalcium(II) monobenzoate: coordination polymer chains
 linked into a two-dimensional framework by hydrogen bonds
;
_journal_coeditor_code FA1149
_journal_issue 10
_journal_name_full 'Acta Crystallographica Section C'
_journal_page_first m448
_journal_page_last m449
_journal_paper_doi 10.1107/S0108270105027484
_journal_volume 61
_journal_year 2005
_chemical_formula_iupac '[Ca (C7 H5 O2) (H2 O)3] (C7 H5 O2)'
_chemical_formula_moiety 'C7 H11 Ca O5 + , C7 H5 O2 -'
_chemical_formula_sum 'C14 H16 Ca O7'
_chemical_formula_weight 336.35
_chemical_name_common 'Calcium Benzoate'
_chemical_name_systematic
;
catena-poly[[[diaquacalcium(I)]-\m-aqua-\m-benzoato-\k^4^O:O,O':O'] benzoate]
;
_space_group_IT_number 14
_symmetry_cell_setting monoclinic
_symmetry_space_group_name_Hall '-P 2ybc'
_symmetry_space_group_name_H-M 'P 1 21/c 1'
_atom_sites_solution_hydrogens geom
_atom_sites_solution_primary direct
_atom_sites_solution_secondary difmap
_audit_creation_method 'SHELXL97 and manual editing'
_cell_angle_alpha 90.00
_cell_angle_beta 91.145(15)
_cell_angle_gamma 90.00
_cell_formula_units_Z 4
_cell_length_a 7.3004(10)
_cell_length_b 32.252(4)
_cell_length_c 6.5364(7)
_cell_measurement_reflns_used 11074
_cell_measurement_temperature 293(2)
_cell_measurement_theta_max 25.92
_cell_measurement_theta_min 2.53
_cell_volume 1538.7(3)
_computing_cell_refinement IPDS
_computing_data_collection 'IPDS (Stoe & Cie, 1996)'
_computing_data_reduction IPDS
_computing_molecular_graphics 'ORTEPIII (Johnson & Burnett, 1997)'
_computing_publication_material SHELXL97
_computing_structure_refinement 'SHELXL97 (Sheldrick, 1997)'
_computing_structure_solution 'SHELXS86 (Sheldrick, 1985)'
_diffrn_ambient_temperature 293(2)
_diffrn_measured_fraction_theta_full 0.950
_diffrn_measured_fraction_theta_max 0.950
_diffrn_measurement_device_type 'Stoe IPDS'
_diffrn_measurement_method \f
_diffrn_radiation_monochromator graphite
_diffrn_radiation_type MoK\a
_diffrn_radiation_wavelength 0.71073
_diffrn_reflns_av_R_equivalents 0.0381
_diffrn_reflns_av_sigmaI/netI 0.0313
_diffrn_reflns_limit_h_max 8
_diffrn_reflns_limit_h_min -8
_diffrn_reflns_limit_k_max 39
_diffrn_reflns_limit_k_min -39
_diffrn_reflns_limit_l_max 7
_diffrn_reflns_limit_l_min -7
_diffrn_reflns_number 12022
_diffrn_reflns_theta_full 25.92
_diffrn_reflns_theta_max 25.92
_diffrn_reflns_theta_min 2.53
_diffrn_standards_decay_% 0
_diffrn_standards_interval_count 0
_diffrn_standards_number 0
_exptl_absorpt_coefficient_mu 0.439
_exptl_absorpt_correction_type none
_exptl_crystal_colour colourless
_exptl_crystal_density_diffrn 1.452
_exptl_crystal_density_method 'not measured'
_exptl_crystal_description needles
_exptl_crystal_F_000 704
_exptl_crystal_size_max 0.38
_exptl_crystal_size_mid 0.15
_exptl_crystal_size_min 0.04
_refine_diff_density_max 0.250
_refine_diff_density_min -0.174
_refine_ls_extinction_method none
_refine_ls_goodness_of_fit_ref 0.971
_refine_ls_hydrogen_treatment mixed
_refine_ls_matrix_type full
_refine_ls_number_parameters 223
_refine_ls_number_reflns 2838
_refine_ls_number_restraints 0
_refine_ls_restrained_S_all 0.971
_refine_ls_R_factor_all 0.0378
_refine_ls_R_factor_gt 0.0268
_refine_ls_shift/su_max 0.002
_refine_ls_shift/su_mean 0.000
_refine_ls_structure_factor_coef Fsqd
_refine_ls_weighting_details 'calc w = 1/[\s^2^(Fo^2^)+(0.036P)^2^] where P=(Fo^2^+2Fc^2^)/3'
_refine_ls_weighting_scheme calc
_refine_ls_wR_factor_gt 0.0601
_refine_ls_wR_factor_ref 0.0625
_reflns_number_gt 2256
_reflns_number_total 2838
_reflns_threshold_expression I>2\s(I)
_cod_data_source_file fa1149.cif
_cod_data_source_block I
_cod_original_sg_symbol_H-M 'P 21/c'
_cod_database_code 2015121
_cod_database_fobs_code 2015121

loop_
_symmetry_equiv_pos_as_xyz
'x, y, z'
'-x, y+1/2, -z+1/2'
'-x, -y, -z'
'x, -y-1/2, z-1/2'

loop_
_atom_site_label
_atom_site_fract_x
_atom_site_fract_y
_atom_site_fract_z
_atom_site_U_iso_or_equiv
_atom_site_adp_type
_atom_site_calc_flag
_atom_site_refinement_flags
_atom_site_occupancy
_atom_site_disorder_assembly
_atom_site_disorder_group
_atom_site_type_symbol
Ca1 0.26210(4) 0.726062(8) 0.29568(5) 0.02316(9) Uani d . 1 . . Ca
C1 0.17204(19) 0.86040(4) 0.3124(2) 0.0282(3) Uani d . 1 . . C
C2 0.1297(2) 0.87945(5) 0.4953(3) 0.0386(4) Uani d . 1 . . C
H2 0.1107 0.8635 0.6115 0.050 Uiso calc R 1 . . H
C3 0.1157(3) 0.92224(5) 0.5055(3) 0.0531(5) Uani d . 1 . . C
H3 0.0864 0.9349 0.6284 0.069 Uiso calc R 1 . . H
C4 0.1449(3) 0.94603(5) 0.3351(4) 0.0564(6) Uani d . 1 . . C
H4 0.1353 0.9747 0.3426 0.073 Uiso calc R 1 . . H
C5 0.1884(3) 0.92741(5) 0.1535(4) 0.0553(5) Uani d . 1 . . C
H5 0.2090 0.9436 0.0385 0.072 Uiso calc R 1 . . H
C6 0.2016(2) 0.88456(5) 0.1406(3) 0.0411(4) Uani d . 1 . . C
H6 0.2302 0.8721 0.0171 0.053 Uiso calc R 1 . . H
C7 0.18634(19) 0.81405(4) 0.3002(2) 0.0238(3) Uani d . 1 . . C
O7A 0.17715(15) 0.79293(3) 0.46184(16) 0.0315(2) Uani d . 1 . . O
O7B 0.20950(15) 0.79679(3) 0.13105(16) 0.0329(3) Uani d . 1 . . O
C11 0.6858(2) 0.88771(4) 0.2591(3) 0.0305(3) Uani d . 1 . . C
C12 0.6439(2) 0.91208(5) 0.4256(3) 0.0413(4) Uani d . 1 . . C
H12 0.6227 0.8997 0.5514 0.054 Uiso calc R 1 . . H
C13 0.6329(3) 0.95486(5) 0.4071(4) 0.0557(5) Uani d . 1 . . C
H13 0.6040 0.9709 0.5202 0.072 Uiso calc R 1 . . H
C14 0.6644(3) 0.97351(6) 0.2235(4) 0.0614(6) Uani d . 1 . . C
H14 0.6570 1.0022 0.2116 0.080 Uiso calc R 1 . . H
C15 0.7070(3) 0.94980(6) 0.0565(4) 0.0606(6) Uani d . 1 . . C
H15 0.7281 0.9625 -0.0686 0.079 Uiso calc R 1 . . H
C16 0.7187(3) 0.90682(5) 0.0738(3) 0.0450(4) Uani d . 1 . . C
H16 0.7487 0.8909 -0.0395 0.059 Uiso calc R 1 . . H
C17 0.69162(19) 0.84098(4) 0.2786(2) 0.0269(3) Uani d . 1 . . C
O17A 0.70218(15) 0.82019(3) 0.11567(18) 0.0361(3) Uani d . 1 . . O
O17B 0.68227(16) 0.82526(3) 0.45358(18) 0.0364(3) Uani d . 1 . . O
O1 0.51237(15) 0.75169(3) 0.53670(17) 0.0302(2) Uani d . 1 . . O
O2 0.45748(17) 0.66682(3) 0.2878(2) 0.0333(3) Uani d . 1 . . O
O3 -0.05469(19) 0.70475(6) 0.2976(3) 0.0579(4) Uani d . 1 . . O
H1A 0.581(3) 0.7723(6) 0.503(3) 0.052(6) Uiso d . 1 . . H
H1B 0.579(3) 0.7328(6) 0.574(3) 0.050(6) Uiso d . 1 . . H
H2A 0.519(3) 0.6651(6) 0.186(4) 0.053(6) Uiso d . 1 . . H
H2B 0.535(3) 0.6655(6) 0.385(4) 0.063(7) Uiso d . 1 . . H
H3A -0.108(3) 0.6995(7) 0.399(4) 0.073(8) Uiso d . 1 . . H
H3B -0.111(4) 0.7006(8) 0.196(5) 0.094(10) Uiso d . 1 . . H

loop_
_atom_site_aniso_label
_atom_site_aniso_U_11
_atom_site_aniso_U_22
_atom_site_aniso_U_33
_atom_site_aniso_U_12
_atom_site_aniso_U_13
_atom_site_aniso_U_23
Ca1 0.03273(15) 0.02336(14) 0.01341(16) 0.00075(12) 0.00124(10) 0.00002(11)
C1 0.0278(7) 0.0283(7) 0.0284(10) -0.0040(6) -0.0013(6) 0.0014(6)
C2 0.0475(10) 0.0328(8) 0.0354(11) -0.0058(7) -0.0014(7) 0.0059(7)
C3 0.0600(12) 0.0398(9) 0.0593(15) -0.0069(8) -0.0058(10) 0.0219(9)
C4 0.0613(12) 0.0249(8) 0.0827(19) -0.0007(8) -0.0102(11) 0.0044(9)
C5 0.0669(13) 0.0324(9) 0.0667(17) 0.0032(8) 0.0004(10) -0.0145(9)
C6 0.0504(10) 0.0343(8) 0.0386(12) -0.0021(7) 0.0037(8) -0.0046(7)
C7 0.0245(7) 0.0268(7) 0.0200(9) -0.0042(5) 0.0003(5) 0.0001(6)
O7A 0.0481(6) 0.0299(5) 0.0165(6) -0.0079(4) 0.0008(4) -0.0024(4)
O7B 0.0509(7) 0.0315(5) 0.0163(6) -0.0058(5) 0.0044(5) 0.0030(4)
C11 0.0306(7) 0.0275(7) 0.0333(10) 0.0038(6) -0.0022(6) -0.0021(6)
C12 0.0485(10) 0.0324(8) 0.0431(12) -0.0020(7) 0.0006(8) 0.0008(7)
C13 0.0633(12) 0.0317(9) 0.0722(17) -0.0067(8) 0.0013(10) 0.0065(9)
C14 0.0647(13) 0.0295(9) 0.0895(19) -0.0016(8) -0.0059(12) -0.0102(10)
C15 0.0725(14) 0.0450(11) 0.0642(17) 0.0105(10) -0.0043(11) -0.0254(10)
C16 0.0543(11) 0.0410(9) 0.0396(13) 0.0104(8) -0.0012(8) -0.0070(8)
C17 0.0267(7) 0.0285(7) 0.0256(10) 0.0041(5) 0.0025(6) 0.0010(6)
O17A 0.0465(7) 0.0342(6) 0.0278(7) 0.0047(5) 0.0038(5) 0.0057(5)
O17B 0.0523(7) 0.0303(5) 0.0268(7) 0.0023(5) 0.0073(5) -0.0033(5)
O1 0.0343(6) 0.0258(5) 0.0304(7) -0.0005(5) 0.0006(5) 0.0002(4)
O2 0.0426(7) 0.0339(6) 0.0233(8) 0.0048(5) 0.0028(6) 0.0003(5)
O3 0.0386(8) 0.1092(12) 0.0261(10) -0.0179(7) 0.0041(6) 0.0006(8)

loop_
_atom_type_symbol
_atom_type_description
_atom_type_scat_dispersion_real
_atom_type_scat_dispersion_imag
_atom_type_scat_source
C C 0.0030 0.0020 'International Tables Vol C Tables 4.2.6.8 and 6.1.1.4'
H H 0.0000 0.0000 'International Tables Vol C Tables 4.2.6.8 and 6.1.1.4'
O O 0.0110 0.0060 'International Tables Vol C Tables 4.2.6.8 and 6.1.1.4'
Ca Ca 0.2260 0.3060 'International Tables Vol C Tables 4.2.6.8 and 6.1.1.4'

loop_
_geom_angle_atom_site_label_1
_geom_angle_atom_site_label_2
_geom_angle_atom_site_label_3
_geom_angle_site_symmetry_1
_geom_angle_site_symmetry_3
_geom_angle
_geom_angle_publ_flag
O7A Ca1 O7B 4_575 4_576 137.96(4) y
O7A Ca1 O2 4_575 . 85.28(4) y
O7B Ca1 O2 4_576 . 82.98(4) y
O7A Ca1 O3 4_575 . 72.17(5) y
O7B Ca1 O3 4_576 . 74.43(5) y
O2 Ca1 O3 . . 110.21(5) y
O7A Ca1 O7A 4_575 . 124.63(4) y
O7B Ca1 O7A 4_576 . 79.56(4) y
O2 Ca1 O7A . . 148.70(4) y
O3 Ca1 O7A . . 89.85(5) y
O7A Ca1 O1 4_575 . 147.38(4) y
O7B Ca1 O1 4_576 . 69.57(4) y
O2 Ca1 O1 . . 81.39(4) y
O3 Ca1 O1 . . 140.44(5) y
O7A Ca1 O1 . . 68.25(4) y
O7A Ca1 O7B 4_575 . 78.79(4) y
O7B Ca1 O7B 4_576 . 130.41(4) y
O2 Ca1 O7B . . 142.48(4) y
O3 Ca1 O7B . . 96.94(5) y
O7A Ca1 O7B . . 51.26(3) y
O1 Ca1 O7B . . 94.09(4) y
O7A Ca1 O1 4_575 4_575 69.12(4) y
O7B Ca1 O1 4_576 4_575 144.93(4) y
O2 Ca1 O1 . 4_575 77.30(4) y
O3 Ca1 O1 . 4_575 139.76(5) y
O7A Ca1 O1 . 4_575 103.13(4) y
O1 Ca1 O1 . 4_575 78.93(3) y
O7B Ca1 O1 . 4_575 65.32(3) y
Ca1 Ca1 Ca1 4_576 4_575 129.422(16) ?
C2 C1 C6 . . 119.40(14) ?
C2 C1 C7 . . 120.30(14) ?
C6 C1 C7 . . 120.30(14) ?
C1 C2 C3 . . 120.08(17) ?
C1 C2 H2 . . 120.0 ?
C3 C2 H2 . . 120.0 ?
C4 C3 C2 . . 120.33(19) ?
C4 C3 H3 . . 119.8 ?
C2 C3 H3 . . 119.8 ?
C5 C4 C3 . . 119.96(16) ?
C5 C4 H4 . . 120.0 ?
C3 C4 H4 . . 120.0 ?
C4 C5 C6 . . 120.36(18) ?
C4 C5 H5 . . 119.8 ?
C6 C5 H5 . . 119.8 ?
C1 C6 C5 . . 119.88(17) ?
C1 C6 H6 . . 120.1 ?
C5 C6 H6 . . 120.1 ?
Ca1 O7B Ca1 4_575 . 94.99(3) ?
C12 C11 C16 . . 118.74(14) ?
C12 C11 C17 . . 120.44(15) ?
C16 C11 C17 . . 120.81(15) ?
C11 C12 C13 . . 120.69(18) ?
C11 C12 H12 . . 119.7 ?
C13 C12 H12 . . 119.7 ?
C14 C13 C12 . . 120.3(2) ?
C14 C13 H13 . . 119.9 ?
C12 C13 H13 . . 119.9 ?
C13 C14 C15 . . 119.86(17) ?
C13 C14 H14 . . 120.1 ?
C15 C14 H14 . . 120.1 ?
C14 C15 C16 . . 120.3(2) ?
C14 C15 H15 . . 119.9 ?
C16 C15 H15 . . 119.9 ?
C11 C16 C15 . . 120.16(19) ?
C11 C16 H16 . . 119.9 ?
C15 C16 H16 . . 119.9 ?
O17B C17 O17A . . 124.06(13) ?
O17B C17 C11 . . 118.51(13) ?
O17A C17 C11 . . 117.41(14) ?
Ca1 O1 H1A . . 120.5(14) ?
Ca1 O1 H1A 4_576 . 111.7(13) ?
Ca1 O1 H1B . . 111.4(14) ?
Ca1 O1 H1B 4_576 . 115.6(15) ?
H1A O1 H1B . . 107.9(19) ?
Ca1 O2 H2A . . 114.4(14) ?
Ca1 O2 H2B . . 114.6(15) ?
H2A O2 H2B . . 104(2) ?
Ca1 O3 H3A . . 123.3(19) ?
Ca1 O3 H3B . . 122(2) ?
H3A O3 H3B . . 115(3) ?

loop_
_geom_bond_atom_site_label_1
_geom_bond_atom_site_label_2
_geom_bond_site_symmetry_2
_geom_bond_distance
_geom_bond_publ_flag
Ca1 O7A 4_575 2.3383(11) y
Ca1 O7B 4_576 2.3516(11) y
Ca1 O2 . 2.3855(12) y
Ca1 O3 . 2.4129(14) y
Ca1 O7A . 2.4985(10) y
Ca1 O1 . 2.5275(12) y
Ca1 O7B . 2.5481(11) y
Ca1 O1 4_575 2.6158(12) y
Ca1 Ca1 4_576 3.6146(4) ?
C1 C2 . 1.385(2) ?
C1 C6 . 1.387(2) ?
C1 C7 . 1.5010(19) ?
C2 C3 . 1.386(2) ?
C2 H2 . 0.9300 ?
C3 C4 . 1.373(3) ?
C3 H3 . 0.9300 ?
C4 C5 . 1.373(3) ?
C4 H4 . 0.9300 ?
C5 C6 . 1.388(2) ?
C5 H5 . 0.9300 ?
C6 H6 . 0.9300 ?
C7 O7B . 1.2523(18) y
C7 O7A . 1.2598(18) y
C11 C12 . 1.382(2) ?
C11 C16 . 1.384(2) ?
C11 C17 . 1.513(2) ?
C12 C13 . 1.387(2) ?
C12 H12 . 0.9300 ?
C13 C14 . 1.366(3) ?
C13 H13 . 0.9300 ?
C14 C15 . 1.373(3) ?
C14 H14 . 0.9300 ?
C15 C16 . 1.393(2) ?
C15 H15 . 0.9300 ?
C16 H16 . 0.9300 ?
C17 O17B . 1.2543(19) y
C17 O17A . 1.2619(19) y
O1 H1A . 0.86(2) ?
O1 H1B . 0.82(2) ?
O2 H2A . 0.81(2) ?
O2 H2B . 0.84(3) ?
O3 H3A . 0.79(3) ?
O3 H3B . 0.79(3) ?

loop_
_geom_hbond_atom_site_label_D
_geom_hbond_atom_site_label_H
_geom_hbond_atom_site_label_A
_geom_hbond_site_symmetry_A
_geom_hbond_distance_DH
_geom_hbond_distance_HA
_geom_hbond_distance_DA
_geom_hbond_angle_DHA
O1 H1A O17B . 0.86(2) 1.89(2) 2.7370(15) 165.9(18)
O1 H1B O17A 4_576 0.82(2) 1.95(2) 2.7445(15) 165.8(19)
O2 H2B O17A 4_576 0.84(3) 1.98(3) 2.7939(19) 163(2)
O2 H2A O17B 4_575 0.81(2) 1.97(2) 2.7705(18) 166.4(19)
O3 H3A O17A 4_476 0.79(3) 2.10(3) 2.875(2) 166(3)
O3 H3B O17B 4_475 0.79(3) 2.32(3) 3.083(2) 164(3)
